data_4519153
loop_
_publ_author_name
'Cao, Hou-ji'
'Chen, Meng'
'Sun, Fangxiang'
'Zhao, Yue'
'Lu, Changsheng'
'Zhang, Xiaolei'
'Shi, Zhuangzhi'
'Yan, Hong'

_publ_section_title
;
 Variable Metal Chelation Modes and Activation Sequence in Pd-Catalyzed
 B--H Poly-arylation of Carboranes
;
_journal_issue 22
_journal_name_full 'ACS Catalysis'
_journal_page_first 14047
_journal_page_last 14057
_journal_paper_doi 10.1021/acscatal.1c04473
_journal_volume 11
_journal_year 2021
_chemical_formula_moiety 'C31 H36 B10 O'
_chemical_formula_sum 'C31 H36 B10 O'
_chemical_formula_weight 532.70
_space_group_crystal_system monoclinic
_space_group_IT_number 15
_space_group_name_Hall '-C 2yc'
_space_group_name_H-M_alt 'C 1 2/c 1'
_atom_sites_solution_hydrogens geom
_audit_creation_date 2020-11-21
_audit_creation_method
;
Olex2 1.2-beta
(compiled 2018.05.29 svn.r3508 for OlexSys, GUI svn.r5506)
;
_cell_angle_alpha 90
_cell_angle_beta 100.232(2)
_cell_angle_gamma 90
_cell_formula_units_Z 8
_cell_length_a 24.4616(12)
_cell_length_b 13.4493(6)
_cell_length_c 18.7508(8)
_cell_measurement_reflns_used 5410
_cell_measurement_temperature 296(2)
_cell_measurement_theta_max 23.97
_cell_measurement_theta_min 2.53
_cell_volume 6070.7(5)
_computing_cell_refinement 'SAINT v8.34A (Bruker, 2013)'
_computing_data_reduction 'SAINT v8.34A (Bruker, 2013)'
_computing_molecular_graphics 'Olex2 (Dolomanov et al., 2009)'
_computing_publication_material 'Olex2 (Dolomanov et al., 2009)'
_computing_structure_refinement 'ShelXL (Sheldrick, 2015)'
_computing_structure_solution 'SHELXT 2014/4 (Sheldrick, 2014)'
_diffrn_ambient_temperature 296.15
_diffrn_detector 'Bruker APEX2 area detector'
_diffrn_detector_area_resol_mean 7.9
_diffrn_detector_type 'CCD area detector'
_diffrn_measured_fraction_theta_full 0.998
_diffrn_measured_fraction_theta_max 0.997
_diffrn_measurement_device 'three-circle diffractometer'
_diffrn_measurement_device_type 'Bruker SMART APEX2 area detector'
_diffrn_measurement_method '\w and \f scans'
_diffrn_radiation_monochromator 'mirror optics'
_diffrn_radiation_probe x-ray
_diffrn_radiation_type MoK\a
_diffrn_radiation_wavelength 0.71073
_diffrn_reflns_av_R_equivalents 0.0665
_diffrn_reflns_av_unetI/netI 0.0699
_diffrn_reflns_Laue_measured_fraction_full 0.998
_diffrn_reflns_Laue_measured_fraction_max 0.997
_diffrn_reflns_limit_h_max 31
_diffrn_reflns_limit_h_min -22
_diffrn_reflns_limit_k_max 17
_diffrn_reflns_limit_k_min -17
_diffrn_reflns_limit_l_max 24
_diffrn_reflns_limit_l_min -24
_diffrn_reflns_number 27023
_diffrn_reflns_point_group_measured_fraction_full 0.998
_diffrn_reflns_point_group_measured_fraction_max 0.997
_diffrn_reflns_theta_full 25.242
_diffrn_reflns_theta_max 27.548
_diffrn_reflns_theta_min 2.135
_diffrn_source 'microfocus sealed X-ray tube'
_diffrn_source_type 'Incoatec I\ms'
_diffrn_standards_number 0
_exptl_absorpt_coefficient_mu 0.063
_exptl_absorpt_correction_T_max 0.7456
_exptl_absorpt_correction_T_min 0.6426
_exptl_absorpt_correction_type multi-scan
_exptl_absorpt_process_details
;
SADABS-2014/5 (Bruker,2014/5) was used for absorption correction.
wR2(int) was 0.1257 before and 0.0519 after correction.
The Ratio of minimum to maximum transmission is 0.8619.
The \l/2 correction factor is 0.00150.
;
_exptl_crystal_colour colourless
_exptl_crystal_colour_primary colourless
_exptl_crystal_density_diffrn 1.166
_exptl_crystal_description block
_exptl_crystal_F_000 2240
_exptl_crystal_size_max 0.2
_exptl_crystal_size_mid 0.18
_exptl_crystal_size_min 0.16
_refine_diff_density_max 0.711
_refine_diff_density_min -0.464
_refine_diff_density_rms 0.069
_refine_ls_extinction_method none
_refine_ls_goodness_of_fit_ref 1.055
_refine_ls_hydrogen_treatment constr
_refine_ls_matrix_type full
_refine_ls_number_parameters 383
_refine_ls_number_reflns 6987
_refine_ls_number_restraints 131
_refine_ls_restrained_S_all 1.114
_refine_ls_R_factor_all 0.1700
_refine_ls_R_factor_gt 0.1041
_refine_ls_shift/su_max 0.000
_refine_ls_shift/su_mean 0.000
_refine_ls_structure_factor_coef Fsqd
_refine_ls_weighting_details 'w=1/[\s^2^(Fo^2^)+(0.1054P)^2^+23.0122P] where P=(Fo^2^+2Fc^2^)/3'
_refine_ls_weighting_scheme calc
_refine_ls_wR_factor_gt 0.2454
_refine_ls_wR_factor_ref 0.2852
_reflns_Friedel_coverage 0.000
_reflns_number_gt 4008
_reflns_number_total 6987
_reflns_threshold_expression 'I > 2\s(I)'
_cod_data_source_file cs1c04473_si_002.cif
_cod_data_source_block 13c
_cod_database_code 4519153
_shelx_shelxl_version_number 2016/6
_shelx_space_group_comment
;
The symmetry employed for this shelxl refinement is uniquely defined
by the following loop, which should always be used as a source of
symmetry information in preference to the above space-group names.
They are only intended as comments.
;
_shelx_estimated_absorpt_t_max 0.990
_shelx_estimated_absorpt_t_min 0.988
_olex2_refinement_description
;
1. Fixed Uiso
 At 1.2 times of:
  All B(H) groups, All C(H) groups
 At 1.5 times of:
  All C(H,H,H) groups
2. Rigid bond restraints
 C11, C16
 with sigma for 1-2 distances of 0.002 and sigma for 1-3 distances of 0.001
 C25, C30
 with sigma for 1-2 distances of 0.002 and sigma for 1-3 distances of 0.001
 C25, B6
 with sigma for 1-2 distances of 0.002 and sigma for 1-3 distances of 0.001
 C11, B4
 with sigma for 1-2 distances of 0.002 and sigma for 1-3 distances of 0.001
 B3, B9
 with sigma for 1-2 distances of 0.002 and sigma for 1-3 distances of 0.001
3. Uiso/Uaniso restraints and constraints
Uanis(B7) \\sim Ueq, Uanis(B8) \\sim Ueq, Uanis(B9) \\sim Ueq, Uanis(B10) \\sim
Ueq, Uanis(B11) \\sim Ueq, Uanis(B12) \\sim Ueq, Uanis(C27) \\sim Ueq,
Uanis(C28) \\sim Ueq, Uanis(C29) \\sim Ueq, Uanis(C30) \\sim Ueq, Uanis(C25)
\\sim Ueq, Uanis(C21) \\sim Ueq, Uanis(C22) \\sim Ueq, Uanis(C23) \\sim Ueq,
Uanis(C11) \\sim Ueq, Uanis(C12) \\sim Ueq, Uanis(C13) \\sim Ueq, Uanis(C16)
\\sim Ueq, Uanis(C2) \\sim Ueq: with sigma of 0.001 and sigma for terminal
atoms of 0.02
Uanis(C14) \\sim Ueq, Uanis(C15) \\sim Ueq: with sigma of 0.002 and sigma for
terminal atoms of 0.004
4.a Aromatic/amide H refined with riding coordinates:
 C3(H3), C5(H5), C6(H6), C8(H8), C9(H9), C12(H12), C13(H13), C15(H15),
 C16(H16), C19(H19), C20(H20), C22(H22), C23(H23), C26(H26), C27(H27), C29(H29),
  C30(H30)
4.b Idealised Me refined as rotating group:
 C1AA(H1AA,H1AB,H1AC), C10(H10A,H10B,H10C), C24(H24A,H24B,H24C), C31(H31A,H31B,
 H31C)
4.c Boron cage BH refined with riding coordinates:
 C2(H2), B7(H7), B8(H8A), B9(H9A), B10(H10), B11(H11), B12(H12A)
;
_olex2_submission_special_instructions 'No special instructions were received'

loop_
_space_group_symop_operation_xyz
'x, y, z'
'-x, y, -z+1/2'
'x+1/2, y+1/2, z'
'-x+1/2, y+1/2, -z+1/2'
'-x, -y, -z'
'x, -y, z-1/2'
'-x+1/2, -y+1/2, -z'
'x+1/2, -y+1/2, z-1/2'

loop_
_atom_site_label
_atom_site_type_symbol
_atom_site_fract_x
_atom_site_fract_y
_atom_site_fract_z
_atom_site_U_iso_or_equiv
_atom_site_adp_type
_atom_site_occupancy
_atom_site_site_symmetry_order
_atom_site_calc_flag
_atom_site_refinement_flags_posn
_atom_site_refinement_flags_adp
_atom_site_refinement_flags_occupancy
_atom_site_disorder_assembly
_atom_site_disorder_group
O1 O 0.73418(11) 0.22731(18) 0.57559(13) 0.0368(6) Uani 1 1 d . . . . .
C1 C 0.73066(14) 0.3858(2) 0.63028(18) 0.0284(7) Uani 1 1 d . . . . .
C1AA C 0.8891(2) 0.6724(5) 0.4246(3) 0.091(2) Uani 1 1 d . . . . .
H1AA H 0.923124 0.697193 0.452428 0.137 Uiso 1 1 calc GR . . . .
H1AB H 0.869215 0.725911 0.397797 0.137 Uiso 1 1 calc GR . . . .
H1AC H 0.897323 0.622260 0.391641 0.137 Uiso 1 1 calc GR . . . .
C2 C 0.73775(15) 0.3333(3) 0.70934(19) 0.0351(8) Uani 1 1 d . U . . .
H2 H 0.742415 0.252085 0.713606 0.042 Uiso 1 1 calc R . . . .
C3 C 0.72892(13) 0.3151(2) 0.56752(18) 0.0267(7) Uani 1 1 d . . . . .
H3 H 0.723548 0.340854 0.520754 0.032 Uiso 1 1 calc R . . . .
C4 C 0.64866(14) 0.5193(3) 0.55146(18) 0.0313(8) Uani 1 1 d . . . . .
C5 C 0.66522(14) 0.5225(3) 0.4837(2) 0.0342(8) Uani 1 1 d . . . . .
H5 H 0.701605 0.505963 0.480373 0.041 Uiso 1 1 calc R . . . .
C6 C 0.62900(15) 0.5496(3) 0.4217(2) 0.0375(8) Uani 1 1 d . . . . .
H6 H 0.641470 0.550025 0.377660 0.045 Uiso 1 1 calc R . . . .
C7 C 0.57431(16) 0.5763(3) 0.4234(2) 0.0409(9) Uani 1 1 d . . . . .
C8 C 0.55766(16) 0.5744(3) 0.4902(2) 0.0458(10) Uani 1 1 d . . . . .
H8 H 0.521447 0.592398 0.493283 0.055 Uiso 1 1 calc R . . . .
C9 C 0.59357(16) 0.5464(3) 0.5524(2) 0.0443(10) Uani 1 1 d . . . . .
H9 H 0.580735 0.545554 0.596207 0.053 Uiso 1 1 calc R . . . .
C10 C 0.5353(2) 0.6056(4) 0.3551(2) 0.0628(13) Uani 1 1 d . . . . .
H10A H 0.541624 0.673909 0.344031 0.094 Uiso 1 1 calc GR . . . .
H10B H 0.497637 0.597499 0.362073 0.094 Uiso 1 1 calc GR . . . .
H10C H 0.541885 0.564216 0.315819 0.094 Uiso 1 1 calc GR . . . .
C11 C 0.79362(16) 0.5415(3) 0.5748(2) 0.0407(8) Uani 1 1 d . U . . .
C12 C 0.81898(16) 0.4832(3) 0.5287(2) 0.0416(9) Uani 1 1 d . U . . .
H12 H 0.816178 0.414403 0.531171 0.050 Uiso 1 1 calc R . . . .
C13 C 0.84844(17) 0.5249(3) 0.4790(2) 0.0479(10) Uani 1 1 d . U . . .
H13 H 0.864489 0.484089 0.448383 0.058 Uiso 1 1 calc R . . . .
C14 C 0.85381(18) 0.6277(3) 0.4752(3) 0.0544(11) Uani 1 1 d . U . . .
C15 C 0.8283(2) 0.6853(4) 0.5190(3) 0.0623(12) Uani 1 1 d . U . . .
H15 H 0.830983 0.754049 0.515872 0.075 Uiso 1 1 calc R . . . .
C16 C 0.79841(18) 0.6446(3) 0.5682(2) 0.0523(10) Uani 1 1 d . U . . .
H16 H 0.781343 0.686357 0.597090 0.063 Uiso 1 1 calc R . . . .
C18 C 0.84885(15) 0.3399(3) 0.6783(2) 0.0364(8) Uani 1 1 d . . . . .
C19 C 0.85232(15) 0.2377(3) 0.6718(2) 0.0399(9) Uani 1 1 d . . . . .
H19 H 0.821044 0.199211 0.673768 0.048 Uiso 1 1 calc R . . . .
C20 C 0.90087(16) 0.1916(3) 0.6627(2) 0.0437(9) Uani 1 1 d . . . . .
H20 H 0.901327 0.122826 0.657407 0.052 Uiso 1 1 calc R . . . .
C21 C 0.94864(17) 0.2447(3) 0.6612(2) 0.0444(10) Uani 1 1 d . U . . .
C22 C 0.94638(19) 0.3459(3) 0.6688(2) 0.0543(11) Uani 1 1 d . U . . .
H22 H 0.978236 0.383436 0.668304 0.065 Uiso 1 1 calc R . . . .
C23 C 0.89747(17) 0.3938(3) 0.6773(2) 0.0494(10) Uani 1 1 d . U . . .
H23 H 0.897196 0.462582 0.682314 0.059 Uiso 1 1 calc R . . . .
C24 C 1.00136(19) 0.1927(4) 0.6517(3) 0.0645(14) Uani 1 1 d . . . . .
H24A H 1.007689 0.137024 0.684161 0.097 Uiso 1 1 calc GR . . . .
H24B H 1.031996 0.238180 0.662374 0.097 Uiso 1 1 calc GR . . . .
H24C H 0.998034 0.169855 0.602666 0.097 Uiso 1 1 calc GR . . . .
C25 C 0.62440(16) 0.2994(3) 0.6447(2) 0.0392(8) Uani 1 1 d . U . . .
C26 C 0.60004(15) 0.2848(3) 0.5725(2) 0.0421(9) Uani 1 1 d . . . . .
H26 H 0.612102 0.322571 0.536798 0.051 Uiso 1 1 calc R . . . .
C27 C 0.55858(19) 0.2157(3) 0.5527(3) 0.0546(11) Uani 1 1 d . U . . .
H27 H 0.543514 0.207585 0.503954 0.066 Uiso 1 1 calc R . . . .
C28 C 0.5387(2) 0.1577(4) 0.6043(3) 0.0636(13) Uani 1 1 d . U . . .
C29 C 0.5624(2) 0.1716(4) 0.6751(3) 0.0654(13) Uani 1 1 d . U . . .
H29 H 0.549895 0.134016 0.710554 0.078 Uiso 1 1 calc R . . . .
C30 C 0.60430(18) 0.2395(3) 0.6956(2) 0.0506(10) Uani 1 1 d . U . . .
H30 H 0.619682 0.245857 0.744395 0.061 Uiso 1 1 calc R . . . .
C31 C 0.4920(3) 0.0848(6) 0.5834(5) 0.128(3) Uani 1 1 d . . . . .
H31A H 0.483983 0.078036 0.531670 0.192 Uiso 1 1 calc GR . . . .
H31B H 0.459509 0.108357 0.600360 0.192 Uiso 1 1 calc GR . . . .
H31C H 0.502637 0.021340 0.605005 0.192 Uiso 1 1 calc GR . . . .
B3 B 0.79521(18) 0.3959(3) 0.6906(2) 0.0393(10) Uani 1 1 d . U . . .
B4 B 0.76329(17) 0.4996(3) 0.6354(2) 0.0349(8) Uani 1 1 d . U . . .
B5 B 0.68785(17) 0.4890(3) 0.6240(2) 0.0343(9) Uani 1 1 d . . . . .
B6 B 0.67116(17) 0.3766(3) 0.6709(2) 0.0350(8) Uani 1 1 d . U . . .
B7 B 0.7007(2) 0.3916(4) 0.7645(3) 0.0484(11) Uani 1 1 d . U . . .
H7 H 0.681260 0.355070 0.806136 0.058 Uiso 1 1 calc R . . . .
B8 B 0.7734(2) 0.4028(4) 0.7760(3) 0.0465(11) Uani 1 1 d . U . . .
H8A H 0.800081 0.373660 0.824985 0.056 Uiso 1 1 calc R . . . .
B9 B 0.7890(2) 0.5133(4) 0.7306(3) 0.0466(10) Uani 1 1 d . U . . .
H9A H 0.826160 0.558212 0.750182 0.056 Uiso 1 1 calc R . . . .
B10 B 0.7246(2) 0.5688(4) 0.6914(3) 0.0473(11) Uani 1 1 d . U . . .
H10 H 0.720289 0.650010 0.685868 0.057 Uiso 1 1 calc R . . . .
B11 B 0.6696(2) 0.4948(4) 0.7122(3) 0.0467(11) Uani 1 1 d . U . . .
H11 H 0.629849 0.527310 0.719990 0.056 Uiso 1 1 calc R . . . .
B12 B 0.7318(2) 0.5106(4) 0.7772(3) 0.0553(13) Uani 1 1 d . U . . .
H12A H 0.732161 0.553651 0.827184 0.066 Uiso 1 1 calc R . . . .

loop_
_atom_site_aniso_label
_atom_site_aniso_U_11
_atom_site_aniso_U_22
_atom_site_aniso_U_33
_atom_site_aniso_U_23
_atom_site_aniso_U_13
_atom_site_aniso_U_12
O1 0.0482(15) 0.0259(13) 0.0389(14) -0.0057(11) 0.0146(12) -0.0023(11)
C1 0.0293(17) 0.0275(17) 0.0283(16) -0.0041(13) 0.0043(13) 0.0056(14)
C1AA 0.056(3) 0.098(4) 0.106(4) 0.058(4) -0.021(3) -0.041(3)
C2 0.0361(11) 0.0358(11) 0.0332(11) -0.0010(9) 0.0055(8) 0.0034(9)
C3 0.0245(16) 0.0270(18) 0.0308(17) -0.0043(14) 0.0110(13) -0.0011(13)
C4 0.0332(18) 0.0261(17) 0.0345(18) -0.0028(14) 0.0059(15) 0.0049(14)
C5 0.0288(17) 0.0306(18) 0.044(2) -0.0014(16) 0.0083(15) -0.0003(15)
C6 0.040(2) 0.036(2) 0.0371(19) 0.0055(16) 0.0095(16) -0.0018(16)
C7 0.040(2) 0.039(2) 0.042(2) 0.0070(17) 0.0033(17) 0.0048(17)
C8 0.035(2) 0.058(3) 0.046(2) 0.0071(19) 0.0096(17) 0.0174(19)
C9 0.042(2) 0.051(2) 0.042(2) 0.0027(18) 0.0137(18) 0.0164(19)
C10 0.056(3) 0.081(4) 0.049(3) 0.017(2) 0.002(2) 0.019(3)
C11 0.0385(11) 0.0382(11) 0.0434(11) -0.0012(9) 0.0021(9) -0.0004(9)
C12 0.0401(12) 0.0397(12) 0.0448(12) 0.0021(9) 0.0071(9) -0.0020(9)
C13 0.0454(12) 0.0475(13) 0.0504(13) 0.0029(9) 0.0072(9) -0.0019(9)
C14 0.0467(17) 0.0530(18) 0.0595(18) 0.0149(15) -0.0016(14) -0.0113(15)
C15 0.0619(19) 0.0505(18) 0.0701(19) 0.0068(16) -0.0005(16) -0.0072(15)
C16 0.0529(13) 0.0473(12) 0.0552(13) -0.0004(9) 0.0058(9) -0.0015(9)
C18 0.0320(18) 0.0287(18) 0.045(2) 0.0000(16) -0.0021(16) 0.0010(15)
C19 0.0303(18) 0.0310(19) 0.059(2) 0.0012(17) 0.0106(17) 0.0006(15)
C20 0.042(2) 0.032(2) 0.058(2) 0.0010(18) 0.0121(19) 0.0063(17)
C21 0.0430(12) 0.0455(12) 0.0450(12) 0.0035(9) 0.0088(9) 0.0024(9)
C22 0.0515(13) 0.0539(14) 0.0573(14) 0.0042(9) 0.0092(9) -0.0022(9)
C23 0.0483(13) 0.0464(13) 0.0525(13) 0.0019(9) 0.0057(9) -0.0009(9)
C24 0.047(3) 0.087(4) 0.066(3) 0.022(3) 0.027(2) 0.020(2)
C25 0.0378(11) 0.0407(11) 0.0399(11) 0.0018(8) 0.0089(8) 0.0056(8)
C26 0.034(2) 0.045(2) 0.048(2) 0.0097(18) 0.0088(17) 0.0001(17)
C27 0.0529(14) 0.0546(14) 0.0559(14) 0.0036(9) 0.0080(9) -0.0014(9)
C28 0.0612(15) 0.0629(15) 0.0663(15) 0.0047(10) 0.0103(10) -0.0010(9)
C29 0.0639(15) 0.0660(15) 0.0670(15) 0.0060(10) 0.0134(10) -0.0004(10)
C30 0.0497(13) 0.0526(13) 0.0504(12) 0.0051(9) 0.0110(9) 0.0017(9)
C31 0.075(4) 0.111(6) 0.180(8) 0.076(5) -0.028(5) -0.053(4)
B3 0.037(2) 0.035(2) 0.040(2) -0.0047(17) -0.0072(18) 0.0008(18)
B4 0.034(2) 0.0238(19) 0.044(2) -0.0068(16) -0.0014(16) 0.0030(16)
B5 0.037(2) 0.032(2) 0.034(2) -0.0095(17) 0.0059(17) 0.0105(17)
B6 0.037(2) 0.041(2) 0.030(2) -0.0001(17) 0.0116(16) 0.0119(15)
B7 0.0494(14) 0.0492(14) 0.0467(14) -0.0014(9) 0.0090(9) 0.0042(9)
B8 0.0481(14) 0.0460(14) 0.0445(13) -0.0024(9) 0.0058(9) 0.0034(9)
B9 0.0478(13) 0.0436(13) 0.0470(13) -0.0045(9) 0.0041(9) 0.0028(9)
B10 0.0482(14) 0.0457(14) 0.0470(14) -0.0035(9) 0.0056(9) 0.0037(9)
B11 0.0479(14) 0.0468(14) 0.0451(14) -0.0024(9) 0.0079(9) 0.0049(9)
B12 0.0570(15) 0.0546(15) 0.0537(15) -0.0034(9) 0.0082(10) 0.0046(10)

loop_
_atom_type_symbol
_atom_type_description
_atom_type_scat_dispersion_real
_atom_type_scat_dispersion_imag
_atom_type_scat_source
C C 0.0033 0.0016 'International Tables Vol C Tables 4.2.6.8 and 6.1.1.4'
H H 0.0000 0.0000 'International Tables Vol C Tables 4.2.6.8 and 6.1.1.4'
B B 0.0013 0.0007 'International Tables Vol C Tables 4.2.6.8 and 6.1.1.4'
O O 0.0106 0.0060 'International Tables Vol C Tables 4.2.6.8 and 6.1.1.4'

loop_
_geom_angle_atom_site_label_1
_geom_angle_atom_site_label_2
_geom_angle_atom_site_label_3
_geom_angle
_geom_angle_site_symmetry_1
_geom_angle_site_symmetry_3
_geom_angle_publ_flag
C2 C1 B3 60.9(2) . . ?
C2 C1 B4 111.3(3) . . ?
C2 C1 B5 112.1(3) . . ?
C2 C1 B6 62.4(2) . . ?
C3 C1 C2 115.0(3) . . ?
C3 C1 B3 116.4(3) . . ?
C3 C1 B4 123.5(3) . . ?
C3 C1 B5 121.3(3) . . ?
C3 C1 B6 112.5(3) . . ?
B4 C1 B3 62.9(2) . . ?
B4 C1 B5 63.9(2) . . ?
B4 C1 B6 116.7(3) . . ?
B5 C1 B3 116.1(3) . . ?
B5 C1 B6 63.2(2) . . ?
B6 C1 B3 116.0(3) . . ?
H1AA C1AA H1AB 109.5 . . ?
H1AA C1AA H1AC 109.5 . . ?
H1AB C1AA H1AC 109.5 . . ?
C14 C1AA H1AA 109.5 . . ?
C14 C1AA H1AB 109.5 . . ?
C14 C1AA H1AC 109.5 . . ?
C1 C2 H2 119.4 . . ?
C1 C2 B3 63.9(2) . . ?
C1 C2 B6 62.7(2) . . ?
C1 C2 B7 112.1(3) . . ?
C1 C2 B8 113.4(3) . . ?
B3 C2 H2 114.9 . . ?
B3 C2 B6 118.9(3) . . ?
B6 C2 H2 115.8 . . ?
B7 C2 H2 118.5 . . ?
B7 C2 B3 116.4(3) . . ?
B7 C2 B6 62.4(2) . . ?
B8 C2 H2 117.8 . . ?
B8 C2 B3 63.0(3) . . ?
B8 C2 B6 116.2(3) . . ?
B8 C2 B7 63.1(3) . . ?
O1 C3 C1 122.5(3) . . ?
O1 C3 H3 118.8 . . ?
C1 C3 H3 118.8 . . ?
C5 C4 B5 124.2(3) . . ?
C9 C4 C5 116.0(3) . . ?
C9 C4 B5 119.8(3) . . ?
C4 C5 H5 119.1 . . ?
C6 C5 C4 121.7(3) . . ?
C6 C5 H5 119.1 . . ?
C5 C6 H6 119.1 . . ?
C5 C6 C7 121.7(3) . . ?
C7 C6 H6 119.1 . . ?
C6 C7 C10 121.0(4) . . ?
C8 C7 C6 117.0(3) . . ?
C8 C7 C10 122.0(4) . . ?
C7 C8 H8 119.2 . . ?
C9 C8 C7 121.6(4) . . ?
C9 C8 H8 119.2 . . ?
C4 C9 H9 119.0 . . ?
C8 C9 C4 122.0(4) . . ?
C8 C9 H9 119.0 . . ?
C7 C10 H10A 109.5 . . ?
C7 C10 H10B 109.5 . . ?
C7 C10 H10C 109.5 . . ?
H10A C10 H10B 109.5 . . ?
H10A C10 H10C 109.5 . . ?
H10B C10 H10C 109.5 . . ?
C12 C11 C16 116.7(4) . . ?
C12 C11 B4 124.6(3) . . ?
C16 C11 B4 118.6(4) . . ?
C11 C12 H12 119.0 . . ?
C11 C12 C13 122.0(4) . . ?
C13 C12 H12 119.0 . . ?
C12 C13 H13 120.1 . . ?
C14 C13 C12 119.9(4) . . ?
C14 C13 H13 120.1 . . ?
C13 C14 C1AA 119.6(5) . . ?
C15 C14 C1AA 121.8(5) . . ?
C15 C14 C13 118.5(4) . . ?
C14 C15 H15 119.0 . . ?
C14 C15 C16 122.0(5) . . ?
C16 C15 H15 119.0 . . ?
C11 C16 H16 119.6 . . ?
C15 C16 C11 120.8(4) . . ?
C15 C16 H16 119.6 . . ?
C19 C18 C23 116.7(4) . . ?
C19 C18 B3 123.8(3) . . ?
C23 C18 B3 119.4(3) . . ?
C18 C19 H19 119.1 . . ?
C20 C19 C18 121.8(4) . . ?
C20 C19 H19 119.1 . . ?
C19 C20 H20 119.2 . . ?
C21 C20 C19 121.5(4) . . ?
C21 C20 H20 119.2 . . ?
C20 C21 C24 120.7(4) . . ?
C22 C21 C20 117.7(4) . . ?
C22 C21 C24 121.7(4) . . ?
C21 C22 H22 119.2 . . ?
C21 C22 C23 121.5(4) . . ?
C23 C22 H22 119.2 . . ?
C18 C23 H23 119.6 . . ?
C22 C23 C18 120.8(4) . . ?
C22 C23 H23 119.6 . . ?
C21 C24 H24A 109.5 . . ?
C21 C24 H24B 109.5 . . ?
C21 C24 H24C 109.5 . . ?
H24A C24 H24B 109.5 . . ?
H24A C24 H24C 109.5 . . ?
H24B C24 H24C 109.5 . . ?
C26 C25 C30 116.0(4) . . ?
C26 C25 B6 124.4(3) . . ?
C30 C25 B6 119.7(4) . . ?
C25 C26 H26 119.2 . . ?
C27 C26 C25 121.7(4) . . ?
C27 C26 H26 119.2 . . ?
C26 C27 H27 119.3 . . ?
C26 C27 C28 121.4(4) . . ?
C28 C27 H27 119.3 . . ?
C27 C28 C31 121.8(5) . . ?
C29 C28 C27 117.2(5) . . ?
C29 C28 C31 121.0(5) . . ?
C28 C29 H29 119.0 . . ?
C28 C29 C30 122.0(5) . . ?
C30 C29 H29 119.0 . . ?
C25 C30 H30 119.2 . . ?
C29 C30 C25 121.7(4) . . ?
C29 C30 H30 119.2 . . ?
C28 C31 H31A 109.5 . . ?
C28 C31 H31B 109.5 . . ?
C28 C31 H31C 109.5 . . ?
H31A C31 H31B 109.5 . . ?
H31A C31 H31C 109.5 . . ?
H31B C31 H31C 109.5 . . ?
C1 B3 B4 57.0(2) . . ?
C1 B3 B8 101.7(3) . . ?
C2 B3 C1 55.2(2) . . ?
C2 B3 B4 101.9(3) . . ?
C2 B3 B8 57.1(2) . . ?
C2 B3 B9 102.3(3) . . ?
C18 B3 C1 122.9(3) . . ?
C18 B3 C2 121.9(3) . . ?
C18 B3 B4 124.7(4) . . ?
C18 B3 B8 123.5(3) . . ?
C18 B3 B9 129.1(3) . . ?
B8 B3 B4 107.7(3) . . ?
B9 B3 C1 101.8(3) . . ?
B9 B3 B4 59.9(2) . . ?
B9 B3 B8 60.5(3) . . ?
C1 B4 B3 60.0(2) . . ?
C1 B4 B5 58.3(2) . . ?
C1 B4 B9 102.9(3) . . ?
C1 B4 B10 101.9(3) . . ?
C11 B4 C1 123.7(3) . . ?
C11 B4 B3 118.4(3) . . ?
C11 B4 B5 122.8(3) . . ?
C11 B4 B9 123.9(3) . . ?
C11 B4 B10 127.1(3) . . ?
B5 B4 B3 109.2(3) . . ?
B9 B4 B3 58.4(2) . . ?
B9 B4 B5 107.0(3) . . ?
B9 B4 B10 59.4(3) . . ?
B10 B4 B3 106.3(3) . . ?
B10 B4 B5 58.8(2) . . ?
C1 B5 B4 57.8(2) . . ?
C1 B5 B6 59.3(2) . . ?
C1 B5 B10 102.3(3) . . ?
C1 B5 B11 102.6(3) . . ?
C4 B5 C1 122.4(3) . . ?
C4 B5 B4 122.0(3) . . ?
C4 B5 B6 118.4(3) . . ?
C4 B5 B10 127.8(3) . . ?
C4 B5 B11 125.0(3) . . ?
B4 B5 B6 108.4(3) . . ?
B10 B5 B4 59.8(2) . . ?
B10 B5 B6 106.5(3) . . ?
B10 B5 B11 59.5(3) . . ?
B11 B5 B4 107.5(3) . . ?
B11 B5 B6 58.6(2) . . ?
C1 B6 B5 57.5(2) . . ?
C1 B6 B7 101.3(3) . . ?
C1 B6 B11 102.1(3) . . ?
C2 B6 C1 54.9(2) . . ?
C2 B6 B5 101.6(3) . . ?
C2 B6 B7 56.7(2) . . ?
C2 B6 B11 102.0(3) . . ?
C25 B6 C1 121.8(3) . . ?
C25 B6 C2 118.9(3) . . ?
C25 B6 B5 127.7(3) . . ?
C25 B6 B7 122.1(3) . . ?
C25 B6 B11 131.6(3) . . ?
B7 B6 B5 107.0(3) . . ?
B11 B6 B5 59.5(2) . . ?
B11 B6 B7 60.4(3) . . ?
C2 B7 B6 60.8(2) . . ?
C2 B7 H7 125.1 . . ?
C2 B7 B8 58.2(3) . . ?
C2 B7 B11 104.3(3) . . ?
C2 B7 B12 103.8(4) . . ?
B6 B7 H7 119.8 . . ?
B6 B7 B11 59.4(3) . . ?
B8 B7 B6 110.8(3) . . ?
B8 B7 H7 120.4 . . ?
B8 B7 B11 108.8(4) . . ?
B8 B7 B12 60.3(3) . . ?
B11 B7 H7 122.7 . . ?
B12 B7 B6 108.9(4) . . ?
B12 B7 H7 122.5 . . ?
B12 B7 B11 60.2(3) . . ?
C2 B8 B3 59.9(2) . . ?
C2 B8 B7 58.7(3) . . ?
C2 B8 H8A 125.2 . . ?
C2 B8 B9 103.6(3) . . ?
C2 B8 B12 104.0(3) . . ?
B3 B8 H8A 120.3 . . ?
B3 B8 B9 59.4(3) . . ?
B7 B8 B3 110.1(3) . . ?
B7 B8 H8A 120.7 . . ?
B7 B8 B9 108.0(3) . . ?
B7 B8 B12 60.2(3) . . ?
B9 B8 H8A 123.3 . . ?
B12 B8 B3 108.6(3) . . ?
B12 B8 H8A 122.5 . . ?
B12 B8 B9 59.8(3) . . ?
B3 B9 B4 61.7(2) . . ?
B3 B9 B8 60.1(3) . . ?
B3 B9 H9A 120.3 . . ?
B3 B9 B10 109.7(3) . . ?
B3 B9 B12 109.1(4) . . ?
B4 B9 H9A 120.7 . . ?
B8 B9 B4 108.8(3) . . ?
B8 B9 H9A 122.2 . . ?
B10 B9 B4 60.3(3) . . ?
B10 B9 B8 107.3(4) . . ?
B10 B9 H9A 121.7 . . ?
B12 B9 B4 108.7(3) . . ?
B12 B9 B8 59.7(3) . . ?
B12 B9 H9A 121.6 . . ?
B12 B9 B10 59.7(3) . . ?
B4 B10 H10 120.7 . . ?
B5 B10 B4 61.5(2) . . ?
B5 B10 B9 109.8(3) . . ?
B5 B10 H10 120.3 . . ?
B9 B10 B4 60.3(3) . . ?
B9 B10 H10 121.3 . . ?
B11 B10 B4 109.7(3) . . ?
B11 B10 B5 60.6(3) . . ?
B11 B10 B9 108.9(4) . . ?
B11 B10 H10 121.0 . . ?
B12 B10 B4 109.0(3) . . ?
B12 B10 B5 109.6(4) . . ?
B12 B10 B9 60.0(3) . . ?
B12 B10 H10 121.2 . . ?
B12 B10 B11 60.6(3) . . ?
B5 B11 B7 108.8(3) . . ?
B5 B11 H11 120.8 . . ?
B6 B11 B5 61.9(2) . . ?
B6 B11 B7 60.2(3) . . ?
B6 B11 H11 120.2 . . ?
B6 B11 B12 108.9(3) . . ?
B7 B11 H11 122.3 . . ?
B10 B11 B5 59.9(3) . . ?
B10 B11 B6 109.5(3) . . ?
B10 B11 B7 106.9(3) . . ?
B10 B11 H11 122.0 . . ?
B10 B11 B12 59.7(3) . . ?
B12 B11 B5 108.3(3) . . ?
B12 B11 B7 59.4(3) . . ?
B12 B11 H11 121.9 . . ?
B7 B12 B8 59.5(3) . . ?
B7 B12 B9 108.0(4) . . ?
B7 B12 B11 60.4(3) . . ?
B7 B12 H12A 121.9 . . ?
B8 B12 B9 60.5(3) . . ?
B8 B12 B11 108.4(4) . . ?
B8 B12 H12A 121.5 . . ?
B9 B12 B11 108.4(4) . . ?
B9 B12 H12A 121.4 . . ?
B10 B12 B7 107.8(4) . . ?
B10 B12 B8 108.4(4) . . ?
B10 B12 B9 60.3(3) . . ?
B10 B12 B11 59.8(3) . . ?
B10 B12 H12A 121.7 . . ?
B11 B12 H12A 121.4 . . ?

loop_
_geom_bond_atom_site_label_1
_geom_bond_atom_site_label_2
_geom_bond_distance
_geom_bond_site_symmetry_2
_geom_bond_publ_flag
O1 C3 1.195(4) . ?
C1 C2 1.623(5) . ?
C1 C3 1.507(4) . ?
C1 B3 1.776(5) . ?
C1 B4 1.721(5) . ?
C1 B5 1.730(5) . ?
C1 B6 1.763(5) . ?
C1AA H1AA 0.9600 . ?
C1AA H1AB 0.9600 . ?
C1AA H1AC 0.9600 . ?
C1AA C14 1.515(7) . ?
C2 H2 1.1000 . ?
C2 B3 1.727(6) . ?
C2 B6 1.759(5) . ?
C2 B7 1.685(6) . ?
C2 B8 1.676(6) . ?
C3 H3 0.9300 . ?
C4 C5 1.402(5) . ?
C4 C9 1.399(5) . ?
C4 B5 1.572(5) . ?
C5 H5 0.9300 . ?
C5 C6 1.379(5) . ?
C6 H6 0.9300 . ?
C6 C7 1.391(5) . ?
C7 C8 1.385(5) . ?
C7 C10 1.506(5) . ?
C8 H8 0.9300 . ?
C8 C9 1.382(5) . ?
C9 H9 0.9300 . ?
C10 H10A 0.9600 . ?
C10 H10B 0.9600 . ?
C10 H10C 0.9600 . ?
C11 C12 1.392(5) . ?
C11 C16 1.398(6) . ?
C11 B4 1.568(6) . ?
C12 H12 0.9300 . ?
C12 C13 1.393(6) . ?
C13 H13 0.9300 . ?
C13 C14 1.392(6) . ?
C14 C15 1.357(7) . ?
C15 H15 0.9300 . ?
C15 C16 1.388(6) . ?
C16 H16 0.9300 . ?
C18 C19 1.383(5) . ?
C18 C23 1.396(6) . ?
C18 B3 1.565(6) . ?
C19 H19 0.9300 . ?
C19 C20 1.378(5) . ?
C20 H20 0.9300 . ?
C20 C21 1.375(6) . ?
C21 C22 1.370(6) . ?
C21 C24 1.505(6) . ?
C22 H22 0.9300 . ?
C22 C23 1.392(6) . ?
C23 H23 0.9300 . ?
C24 H24A 0.9600 . ?
C24 H24B 0.9600 . ?
C24 H24C 0.9600 . ?
C25 C26 1.392(5) . ?
C25 C30 1.402(6) . ?
C25 B6 1.558(6) . ?
C26 H26 0.9300 . ?
C26 C27 1.376(6) . ?
C27 H27 0.9300 . ?
C27 C28 1.396(7) . ?
C28 C29 1.363(7) . ?
C28 C31 1.503(8) . ?
C29 H29 0.9300 . ?
C29 C30 1.375(7) . ?
C30 H30 0.9300 . ?
C31 H31A 0.9600 . ?
C31 H31B 0.9600 . ?
C31 H31C 0.9600 . ?
B3 B4 1.826(6) . ?
B3 B8 1.780(7) . ?
B3 B9 1.766(6) . ?
B4 B5 1.825(6) . ?
B4 B9 1.794(6) . ?
B4 B10 1.795(6) . ?
B5 B6 1.832(6) . ?
B5 B10 1.777(6) . ?
B5 B11 1.789(6) . ?
B6 B7 1.786(6) . ?
B6 B11 1.771(6) . ?
B7 H7 1.1000 . ?
B7 B8 1.758(7) . ?
B7 B11 1.790(7) . ?
B7 B12 1.770(8) . ?
B8 H8A 1.1000 . ?
B8 B9 1.787(7) . ?
B8 B12 1.773(7) . ?
B9 H9A 1.1000 . ?
B9 B10 1.779(7) . ?
B9 B12 1.775(7) . ?
B10 H10 1.1000 . ?
B10 B11 1.771(7) . ?
B10 B12 1.769(7) . ?
B11 H11 1.1000 . ?
B11 B12 1.785(7) . ?
B12 H12A 1.1000 . ?
